data_4082075
loop_
_publ_author_name
'Nagarajaprakash, R.'
'Ramakrishna, Buthanapalli'
'Mahesh, K.'
'Mobin, Shaikh M.'
'Manimaran, Bala.'

_publ_section_title
;
 One-Pot Synthesis of Ruthenium Metallacycles via Oxidative Addition of
 Diaryldichalcogen and Halogen across a Ru--Ru Bond
;
_journal_issue 24
_journal_name_full Organometallics
_journal_page_first 7292
_journal_paper_doi 10.1021/om400686q
_journal_volume 32
_journal_year 2013
_chemical_formula_moiety 'C18 H10 Br2 O6 Ru2 Te2'
_chemical_formula_sum 'C18 H10 Br2 O6 Ru2 Te2'
_chemical_formula_weight 939.42
_chemical_name_systematic
;
 ?
;
_space_group_crystal_system triclinic
_space_group_IT_number 2
_space_group_name_Hall '-P 1'
_space_group_name_H-M_alt 'P -1'
_symmetry_space_group_name_Hall '-P 1'
_symmetry_space_group_name_H-M 'P -1'
_atom_sites_solution_hydrogens geom
_atom_sites_solution_primary direct
_atom_sites_solution_secondary difmap
_audit_creation_date 2011-10-31
_audit_creation_method
;
  Olex2 1.1
  (compiled Sep  7 2011 21:07:27, GUI svn.r3853)
;
_cell_angle_alpha 92.445(4)
_cell_angle_beta 96.145(4)
_cell_angle_gamma 112.010(4)
_cell_formula_units_Z 2
_cell_length_a 9.1274(5)
_cell_length_b 10.0601(4)
_cell_length_c 14.4478(6)
_cell_measurement_reflns_used 7639
_cell_measurement_temperature 150(2)
_cell_measurement_theta_max 32.7927
_cell_measurement_theta_min 3.4290
_cell_volume 1217.94(10)
_computing_cell_refinement 'CrysAlis RED, Oxford Diffraction Ltd.,'
_computing_data_collection 'CrysAlis CCD, Oxford Diffraction Ltd.,'
_computing_data_reduction 'CrysAlis RED, Oxford Diffraction Ltd.,'
_computing_molecular_graphics
;
O. V. Dolomanov, L. J. Bourhis, R. J. Gildea, J. A. K. Howard and H. Puschmann,
OLEX2: a complete structure solution, refinement and analysis program.
J. Appl. Cryst. (2009). 42, 339-341.
;
_computing_publication_material
;
O. V. Dolomanov, L. J. Bourhis, R. J. Gildea, J. A. K. Howard and H. Puschmann,
OLEX2: a complete structure solution, refinement and analysis program.
J. Appl. Cryst. (2009). 42, 339-341.
;
_computing_structure_refinement
;
SHELXL, G.M. Sheldrick, Acta Cryst.
2008). A64, 112-122
;
_computing_structure_solution 'SHELXS-97 (Sheldrick, 1997)'
_diffrn_ambient_temperature 150(2)
_diffrn_detector_area_resol_mean 15.9948
_diffrn_measured_fraction_theta_full 0.997
_diffrn_measured_fraction_theta_max 0.997
_diffrn_measurement_device_type 'OXFORD DIFFRACTION XCALIBUR-S'
_diffrn_measurement_method \w/q-scan
_diffrn_radiation_monochromator graphite
_diffrn_radiation_type MoK\a
_diffrn_radiation_wavelength 0.71073
_diffrn_reflns_av_R_equivalents 0.0180
_diffrn_reflns_av_unetI/netI 0.0244
_diffrn_reflns_limit_h_max 10
_diffrn_reflns_limit_h_min -10
_diffrn_reflns_limit_k_max 11
_diffrn_reflns_limit_k_min -10
_diffrn_reflns_limit_l_max 17
_diffrn_reflns_limit_l_min -17
_diffrn_reflns_number 8368
_diffrn_reflns_theta_full 25.00
_diffrn_reflns_theta_max 25.00
_diffrn_reflns_theta_min 3.44
_diffrn_source 'Enhance (Mo) X-ray Source'
_exptl_absorpt_coefficient_mu 6.898
_exptl_absorpt_correction_T_max 0.4451
_exptl_absorpt_correction_T_min 0.2999
_exptl_absorpt_correction_type multi-scan
_exptl_absorpt_process_details
;
CrysAlis RED, Oxford Diffraction Ltd.,
Version 1.171.31.7 (release 18-10-2006 CrysAlis171 .NET)
(compiled Oct 18 2006,16:28:17)
Empirical absorption correction using spherical harmonics,
 implemented in SCALE3 ABSPACK scaling algorithm.
;
_exptl_crystal_colour colorless
_exptl_crystal_density_diffrn 2.562
_exptl_crystal_density_method 'not measured'
_exptl_crystal_description block
_exptl_crystal_F_000 856
_exptl_crystal_size_max 0.23
_exptl_crystal_size_mid 0.18
_exptl_crystal_size_min 0.14
_refine_diff_density_max 0.552
_refine_diff_density_min -0.619
_refine_diff_density_rms 0.098
_refine_ls_extinction_method none
_refine_ls_goodness_of_fit_ref 0.962
_refine_ls_hydrogen_treatment riding
_refine_ls_matrix_type full
_refine_ls_number_parameters 271
_refine_ls_number_reflns 4269
_refine_ls_number_restraints 0
_refine_ls_restrained_S_all 0.962
_refine_ls_R_factor_all 0.0272
_refine_ls_R_factor_gt 0.0205
_refine_ls_shift/su_max 0.001
_refine_ls_shift/su_mean 0.000
_refine_ls_structure_factor_coef Fsqd
_refine_ls_weighting_details 'calc w=1/[\s^2^(Fo^2^)+(0.0268P)^2^+0.0000P] where P=(Fo^2^+2Fc^2^)/3'
_refine_ls_weighting_scheme calc
_refine_ls_wR_factor_gt 0.0444
_refine_ls_wR_factor_ref 0.0454
_reflns_number_gt 3596
_reflns_number_total 4269
_reflns_threshold_expression >2sigma(I)
_cod_data_source_file om400686q_si_002.cif
_cod_data_source_block 9
_cod_database_code 4082075

loop_
_space_group_symop_id
_space_group_symop_operation_xyz
1 'x, y, z'
2 '-x, -y, -z'

loop_
_atom_site_label
_atom_site_type_symbol
_atom_site_fract_x
_atom_site_fract_y
_atom_site_fract_z
_atom_site_U_iso_or_equiv
_atom_site_adp_type
_atom_site_occupancy
_atom_site_symmetry_multiplicity
_atom_site_calc_flag
_atom_site_refinement_flags
Te1 Te 0.98265(3) 0.07824(3) 0.848415(16) 0.03382(7) Uani 1 1 d .
Te2 Te 1.00555(3) 0.22285(2) 0.626018(15) 0.03029(7) Uani 1 1 d .
Ru1 Ru 0.87890(3) 0.27686(3) 0.77845(2) 0.03462(8) Uani 1 1 d .
Ru2 Ru 1.16064(3) 0.06985(3) 0.711591(19) 0.02999(8) Uani 1 1 d .
Br1 Br 0.62775(5) 0.06011(5) 0.71572(3) 0.05795(13) Uani 1 1 d .
Br2 Br 0.92082(4) -0.15204(4) 0.63689(3) 0.04540(11) Uani 1 1 d .
O1 O 0.7157(5) 0.2906(5) 0.9505(3) 0.1026(14) Uani 1 1 d .
O2 O 0.7213(4) 0.4486(4) 0.6652(2) 0.0764(10) Uani 1 1 d .
O3 O 1.1900(4) 0.5209(4) 0.8506(2) 0.0784(10) Uani 1 1 d .
O4 O 1.4339(3) 0.3328(3) 0.8043(2) 0.0645(9) Uani 1 1 d .
O5 O 1.3268(3) 0.0555(3) 0.53976(19) 0.0565(8) Uani 1 1 d .
O6 O 1.2663(4) -0.1441(4) 0.8153(2) 0.0763(10) Uani 1 1 d .
C1 C 0.7767(5) 0.2858(6) 0.8864(3) 0.0622(13) Uani 1 1 d .
C2 C 0.7829(5) 0.3886(5) 0.7076(3) 0.0492(10) Uani 1 1 d .
C3 C 1.0748(5) 0.4304(5) 0.8235(3) 0.0516(11) Uani 1 1 d .
C4 C 1.3300(4) 0.2356(5) 0.7699(3) 0.0408(9) Uani 1 1 d .
C5 C 1.2656(4) 0.0607(4) 0.6016(3) 0.0380(9) Uani 1 1 d .
C6 C 1.2309(5) -0.0638(5) 0.7762(3) 0.0492(10) Uani 1 1 d .
C7 C 1.1514(5) 0.1866(5) 0.9688(3) 0.0492(11) Uani 1 1 d .
C8 C 1.1059(8) 0.2644(6) 1.0340(3) 0.0899(19) Uani 1 1 d .
H8 H 1.0085 0.2780 1.0210 0.108 Uiso 1 1 calc R
C9 C 1.2039(11) 0.3221(7) 1.1185(4) 0.133(3) Uani 1 1 d .
H9 H 1.1741 0.3760 1.1631 0.160 Uiso 1 1 calc R
C10 C 1.3419(9) 0.3009(8) 1.1366(4) 0.118(3) Uani 1 1 d .
H10 H 1.4086 0.3400 1.1942 0.141 Uiso 1 1 calc R
C11 C 1.3852(6) 0.2251(9) 1.0737(4) 0.115(3) Uani 1 1 d .
H11 H 1.4828 0.2116 1.0866 0.138 Uiso 1 1 calc R
C12 C 1.2877(5) 0.1667(7) 0.9903(3) 0.089(2) Uani 1 1 d .
H12 H 1.3181 0.1110 0.9471 0.107 Uiso 1 1 calc R
C13 C 1.1799(4) 0.4290(4) 0.6104(2) 0.0340(8) Uani 1 1 d .
C14 C 1.3383(5) 0.4526(4) 0.6029(3) 0.0456(10) Uani 1 1 d .
H14 H 1.3728 0.3745 0.6058 0.055 Uiso 1 1 calc R
C15 C 1.4455(5) 0.5877(5) 0.5913(3) 0.0538(11) Uani 1 1 d .
H15 H 1.5539 0.6027 0.5878 0.065 Uiso 1 1 calc R
C16 C 1.3975(5) 0.7003(5) 0.5847(3) 0.0556(12) Uani 1 1 d .
H16 H 1.4719 0.7935 0.5767 0.067 Uiso 1 1 calc R
C17 C 1.2399(6) 0.6779(5) 0.5896(3) 0.0596(12) Uani 1 1 d .
H17 H 1.2053 0.7556 0.5836 0.072 Uiso 1 1 calc R
C18 C 1.1329(5) 0.5442(4) 0.6032(3) 0.0487(10) Uani 1 1 d .
H18 H 1.0252 0.5306 0.6077 0.058 Uiso 1 1 calc R

loop_
_atom_site_aniso_label
_atom_site_aniso_U_11
_atom_site_aniso_U_22
_atom_site_aniso_U_33
_atom_site_aniso_U_23
_atom_site_aniso_U_13
_atom_site_aniso_U_12
Te1 0.03098(13) 0.03465(15) 0.03162(13) 0.00574(10) 0.00502(10) 0.00724(10)
Te2 0.02999(12) 0.02982(14) 0.03068(13) 0.00261(10) 0.00276(9) 0.01134(10)
Ru1 0.03260(15) 0.03729(19) 0.03474(16) -0.00109(13) 0.00517(13) 0.01450(13)
Ru2 0.02574(14) 0.02893(17) 0.03498(16) 0.00611(12) 0.00490(12) 0.00953(12)
Br1 0.0292(2) 0.0607(3) 0.0726(3) -0.0041(2) -0.0004(2) 0.00734(19)
Br2 0.0394(2) 0.0339(2) 0.0541(2) -0.00253(18) 0.00516(18) 0.00505(17)
O1 0.105(3) 0.154(4) 0.072(2) 0.003(2) 0.045(2) 0.067(3)
O2 0.078(2) 0.091(3) 0.084(2) 0.020(2) 0.0088(19) 0.059(2)
O3 0.075(2) 0.053(2) 0.074(2) -0.0057(18) -0.0123(18) -0.0064(19)
O4 0.0473(17) 0.054(2) 0.063(2) -0.0054(16) -0.0079(15) -0.0084(15)
O5 0.0574(18) 0.072(2) 0.0440(17) 0.0047(15) 0.0192(15) 0.0254(16)
O6 0.077(2) 0.078(3) 0.094(3) 0.044(2) 0.014(2) 0.049(2)
C1 0.056(3) 0.088(4) 0.053(3) 0.003(3) 0.012(2) 0.039(3)
C2 0.048(2) 0.053(3) 0.053(3) 0.001(2) 0.009(2) 0.027(2)
C3 0.059(3) 0.045(3) 0.046(2) -0.002(2) 0.001(2) 0.017(2)
C4 0.038(2) 0.049(3) 0.037(2) 0.0087(19) 0.0076(17) 0.0158(19)
C5 0.0311(19) 0.037(2) 0.043(2) 0.0073(18) 0.0024(17) 0.0110(16)
C6 0.040(2) 0.050(3) 0.061(3) 0.016(2) 0.009(2) 0.019(2)
C7 0.052(2) 0.046(3) 0.030(2) 0.0077(19) -0.0035(19) -0.001(2)
C8 0.159(6) 0.062(4) 0.052(3) -0.012(3) -0.029(3) 0.059(4)
C9 0.255(10) 0.059(4) 0.065(4) -0.027(3) -0.064(5) 0.064(5)
C10 0.121(6) 0.088(5) 0.066(4) 0.027(4) -0.050(4) -0.035(4)
C11 0.049(3) 0.204(9) 0.046(3) 0.026(4) -0.005(3) -0.002(4)
C12 0.042(3) 0.172(7) 0.041(3) 0.024(3) 0.004(2) 0.026(3)
C13 0.038(2) 0.030(2) 0.0314(19) 0.0045(16) 0.0033(16) 0.0103(16)
C14 0.049(2) 0.036(2) 0.056(3) 0.013(2) 0.016(2) 0.0173(19)
C15 0.046(2) 0.047(3) 0.061(3) 0.010(2) 0.013(2) 0.007(2)
C16 0.067(3) 0.030(2) 0.057(3) 0.007(2) 0.018(2) 0.001(2)
C17 0.084(3) 0.037(3) 0.064(3) 0.011(2) 0.021(3) 0.027(2)
C18 0.051(2) 0.039(3) 0.063(3) 0.014(2) 0.018(2) 0.022(2)

loop_
_atom_type_symbol
_atom_type_description
_atom_type_scat_dispersion_real
_atom_type_scat_dispersion_imag
_atom_type_scat_source
C C 0.0033 0.0016 'International Tables Vol C Tables 4.2.6.8 and 6.1.1.4'
H H 0.0000 0.0000 'International Tables Vol C Tables 4.2.6.8 and 6.1.1.4'
O O 0.0106 0.0060 'International Tables Vol C Tables 4.2.6.8 and 6.1.1.4'
Br Br -0.2901 2.4595 'International Tables Vol C Tables 4.2.6.8 and 6.1.1.4'
Ru Ru -1.2594 0.8363 'International Tables Vol C Tables 4.2.6.8 and 6.1.1.4'
Te Te -0.5308 1.6751 'International Tables Vol C Tables 4.2.6.8 and 6.1.1.4'

loop_
_geom_angle_atom_site_label_1
_geom_angle_atom_site_label_2
_geom_angle_atom_site_label_3
_geom_angle
Ru1 Te1 Ru2 96.399(11)
C7 Te1 Ru1 105.66(12)
C7 Te1 Ru2 105.20(11)
Ru2 Te2 Ru1 96.005(11)
C13 Te2 Ru1 102.24(9)
C13 Te2 Ru2 107.18(9)
Te1 Ru1 Te2 82.595(11)
Br1 Ru1 Te1 84.286(16)
Br1 Ru1 Te2 87.061(15)
C1 Ru1 Te1 91.59(15)
C1 Ru1 Te2 171.84(16)
C1 Ru1 Br1 86.66(15)
C1 Ru1 C2 94.41(19)
C2 Ru1 Te1 168.21(13)
C2 Ru1 Te2 90.34(12)
C2 Ru1 Br1 85.94(13)
C3 Ru1 Te1 92.39(13)
C3 Ru1 Te2 90.11(13)
C3 Ru1 Br1 175.89(14)
C3 Ru1 C1 95.9(2)
C3 Ru1 C2 97.07(19)
Te2 Ru2 Te1 82.734(11)
Br2 Ru2 Te1 86.594(14)
Br2 Ru2 Te2 85.240(14)
C4 Ru2 Te1 90.70(11)
C4 Ru2 Te2 93.43(12)
C4 Ru2 Br2 177.11(11)
C4 Ru2 C5 94.10(15)
C4 Ru2 C6 95.01(18)
C5 Ru2 Te1 172.80(10)
C5 Ru2 Te2 91.61(11)
C5 Ru2 Br2 88.50(11)
C6 Ru2 Te1 90.13(12)
C6 Ru2 Te2 169.01(12)
C6 Ru2 Br2 86.00(13)
C6 Ru2 C5 94.79(17)
O1 C1 Ru1 179.8(6)
O2 C2 Ru1 177.1(4)
O3 C3 Ru1 179.6(4)
O4 C4 Ru2 178.1(4)
O5 C5 Ru2 179.2(3)
O6 C6 Ru2 177.3(4)
C8 C7 Te1 117.8(4)
C12 C7 Te1 123.0(4)
C12 C7 C8 118.6(4)
C7 C8 H8 120.2
C9 C8 C7 119.7(6)
C9 C8 H8 120.2
C8 C9 H9 120.2
C10 C9 C8 119.7(7)
C10 C9 H9 120.2
C9 C10 H10 119.7
C11 C10 C9 120.6(6)
C11 C10 H10 119.7
C10 C11 H11 120.0
C10 C11 C12 119.9(7)
C12 C11 H11 120.0
C7 C12 C11 121.6(6)
C7 C12 H12 119.2
C11 C12 H12 119.2
C14 C13 Te2 123.1(3)
C18 C13 Te2 118.7(3)
C18 C13 C14 118.1(4)
C13 C14 H14 119.7
C15 C14 C13 120.7(4)
C15 C14 H14 119.7
C14 C15 H15 119.8
C16 C15 C14 120.5(4)
C16 C15 H15 119.8
C15 C16 H16 120.2
C15 C16 C17 119.5(4)
C17 C16 H16 120.2
C16 C17 H17 119.8
C18 C17 C16 120.4(4)
C18 C17 H17 119.8
C13 C18 H18 119.6
C17 C18 C13 120.8(4)
C17 C18 H18 119.6

loop_
_geom_bond_atom_site_label_1
_geom_bond_atom_site_label_2
_geom_bond_distance
Te1 Ru1 2.7013(4)
Te1 Ru2 2.7074(4)
Te1 C7 2.143(4)
Te2 Ru1 2.7195(4)
Te2 Ru2 2.7060(4)
Te2 C13 2.128(4)
Ru1 Br1 2.5438(5)
Ru1 C1 1.916(5)
Ru1 C2 1.930(4)
Ru1 C3 1.898(5)
Ru2 Br2 2.5623(5)
Ru2 C4 1.884(4)
Ru2 C5 1.957(4)
Ru2 C6 1.928(4)
O1 C1 1.139(5)
O2 C2 1.126(5)
O3 C3 1.118(5)
O4 C4 1.124(5)
O5 C5 1.113(4)
O6 C6 1.127(5)
C7 C8 1.391(7)
C7 C12 1.340(6)
C8 H8 0.9500
C8 C9 1.394(7)
C9 H9 0.9500
C9 C10 1.355(10)
C10 H10 0.9500
C10 C11 1.344(10)
C11 H11 0.9500
C11 C12 1.381(7)
C12 H12 0.9500
C13 C14 1.392(5)
C13 C18 1.383(5)
C14 H14 0.9500
C14 C15 1.375(5)
C15 H15 0.9500
C15 C16 1.363(6)
C16 H16 0.9500
C16 C17 1.381(6)
C17 H17 0.9500
C17 C18 1.371(6)
C18 H18 0.9500

loop_
_geom_torsion_atom_site_label_1
_geom_torsion_atom_site_label_2
_geom_torsion_atom_site_label_3
_geom_torsion_atom_site_label_4
_geom_torsion
Te1 Ru1 C1 O1 -60(100)
Te1 Ru1 C2 O2 38(8)
Te1 Ru1 C3 O3 -85(70)
Te1 Ru2 C4 O4 137(11)
Te1 Ru2 C5 O5 -171(100)
Te1 Ru2 C6 O6 31(9)
Te1 C7 C8 C9 172.4(5)
Te1 C7 C12 C11 -172.4(4)
Te2 Ru1 C1 O1 -16(100)
Te2 Ru1 C2 O2 91(7)
Te2 Ru1 C3 O3 -167(100)
Te2 Ru2 C4 O4 -141(11)
Te2 Ru2 C5 O5 151(27)
Te2 Ru2 C6 O6 -18(10)
Te2 C13 C14 C15 178.8(3)
Te2 C13 C18 C17 -177.6(3)
Ru1 Te1 Ru2 Te2 -11.449(11)
Ru1 Te1 Ru2 Br2 -97.078(15)
Ru1 Te1 Ru2 C4 81.92(12)
Ru1 Te1 Ru2 C5 -49.9(9)
Ru1 Te1 Ru2 C6 176.93(13)
Ru1 Te1 C7 C8 49.7(4)
Ru1 Te1 C7 C12 -139.8(4)
Ru1 Te2 Ru2 Te1 11.363(11)
Ru1 Te2 Ru2 Br2 98.526(14)
Ru1 Te2 Ru2 C4 -78.90(11)
Ru1 Te2 Ru2 C5 -173.11(11)
Ru1 Te2 Ru2 C6 61.2(7)
Ru1 Te2 C13 C14 128.0(3)
Ru1 Te2 C13 C18 -55.0(3)
Ru2 Te1 Ru1 Te2 11.395(11)
Ru2 Te1 Ru1 Br1 99.162(15)
Ru2 Te1 Ru1 C1 -174.36(15)
Ru2 Te1 Ru1 C2 65.0(6)
Ru2 Te1 Ru1 C3 -78.41(13)
Ru2 Te1 C7 C8 151.0(3)
Ru2 Te1 C7 C12 -38.5(4)
Ru2 Te2 Ru1 Te1 -11.392(11)
Ru2 Te2 Ru1 Br1 -96.006(16)
Ru2 Te2 Ru1 C1 -56.2(9)
Ru2 Te2 Ru1 C2 178.08(13)
Ru2 Te2 Ru1 C3 81.01(13)
Ru2 Te2 C13 C14 27.7(3)
Ru2 Te2 C13 C18 -155.3(3)
Br1 Ru1 C1 O1 24(100)
Br1 Ru1 C2 O2 4(7)
Br1 Ru1 C3 O3 -121(69)
Br2 Ru2 C4 O4 157(9)
Br2 Ru2 C5 O5 -124(27)
Br2 Ru2 C6 O6 -56(9)
C1 Ru1 C2 O2 -82(7)
C1 Ru1 C3 O3 7(70)
C2 Ru1 C1 O1 109(100)
C2 Ru1 C3 O3 102(70)
C3 Ru1 C1 O1 -153(100)
C3 Ru1 C2 O2 -179(100)
C4 Ru2 C5 O5 57(27)
C4 Ru2 C6 O6 122(9)
C5 Ru2 C4 O4 -49(11)
C5 Ru2 C6 O6 -144(9)
C6 Ru2 C4 O4 46(11)
C6 Ru2 C5 O5 -38(27)
C7 Te1 Ru1 Te2 119.18(11)
C7 Te1 Ru1 Br1 -153.06(11)
C7 Te1 Ru1 C1 -66.57(19)
C7 Te1 Ru1 C2 172.8(6)
C7 Te1 Ru1 C3 29.38(17)
C7 Te1 Ru2 Te2 -119.63(12)
C7 Te1 Ru2 Br2 154.74(12)
C7 Te1 Ru2 C4 -26.26(17)
C7 Te1 Ru2 C5 -158.1(9)
C7 Te1 Ru2 C6 68.75(18)
C7 C8 C9 C10 -0.5(10)
C8 C7 C12 C11 -2.1(8)
C8 C9 C10 C11 0.2(11)
C9 C10 C11 C12 -0.7(11)
C10 C11 C12 C7 1.7(10)
C12 C7 C8 C9 1.5(8)
C13 Te2 Ru1 Te1 -120.46(9)
C13 Te2 Ru1 Br1 154.92(10)
C13 Te2 Ru1 C1 -165.3(9)
C13 Te2 Ru1 C2 69.01(16)
C13 Te2 Ru1 C3 -28.06(16)
C13 Te2 Ru2 Te1 116.17(10)
C13 Te2 Ru2 Br2 -156.67(10)
C13 Te2 Ru2 C4 25.90(15)
C13 Te2 Ru2 C5 -68.30(15)
C13 Te2 Ru2 C6 166.0(7)
C13 C14 C15 C16 -1.6(6)
C14 C13 C18 C17 -0.4(6)
C14 C15 C16 C17 -0.1(7)
C15 C16 C17 C18 1.5(7)
C16 C17 C18 C13 -1.2(7)
C18 C13 C14 C15 1.8(6)
